data_7129002
loop_
_publ_author_name
'Lauzon, Samuel'
'Ollevier, Thierry'

_publ_section_title
;
 2,2'-Bipyridine-\a,\a'-trifluoromethyl-diol ligand: synthesis and
 application in the asymmetric Et<sub>2</sub>Zn alkylation of aldehydes.
;
_journal_issue 84
_journal_name_full 'Chemical communications (Cambridge, England)'
_journal_page_first 11025
_journal_page_last 11028
_journal_paper_doi 10.1039/d1cc04556c
_journal_volume 57
_journal_year 2021
_chemical_absolute_configuration ad
_chemical_formula_moiety 'C14 H10 F6 N2 O2'
_chemical_formula_sum 'C14 H10 F6 N2 O2'
_chemical_formula_weight 352.24
_space_group_crystal_system tetragonal
_space_group_IT_number 94
_space_group_name_Hall 'P 4n 2n'
_space_group_name_H-M_alt 'P 42 21 2'
_atom_sites_solution_hydrogens mixed
_atom_sites_solution_primary dual
_audit_creation_date 2020-08-07
_audit_creation_method
;
Olex2 1.3
(compiled 2020.02.04 svn.rd84adfe8 for OlexSys, GUI svn.r6032)
;
_audit_update_record
;
2021-07-23 deposited with the CCDC.	2021-09-23 downloaded from the CCDC.
;
_cell_angle_alpha 90
_cell_angle_beta 90
_cell_angle_gamma 90
_cell_formula_units_Z 4
_cell_length_a 14.5873(2)
_cell_length_b 14.5873(2)
_cell_length_c 6.7844(2)
_cell_measurement_reflns_used 9997
_cell_measurement_temperature 120
_cell_measurement_theta_max 60.569
_cell_measurement_theta_min 3.729
_cell_volume 1443.65(5)
_computing_cell_refinement
;
SAINT (2013) V8.40A; Integration Software for Single Crystal Data.
Bruker AXS Inc., Madison, WI 53719-1173.
;
_computing_data_collection
;
APEX 2 (2013) Bruker AXS Inc., Madison, WI 53719-1173.
;
_computing_data_reduction
;
SAINT (2013) V8.40A; Integration Software for Single Crystal Data.
Bruker AXS Inc., Madison, WI 53719-1173.
;
_computing_molecular_graphics 'Olex2 1.3 (Dolomanov et al., 2009)'
_computing_publication_material 'Olex2 1.3 (Dolomanov et al., 2009)'
_computing_structure_refinement 'SHELXL 2016/6 (Sheldrick, 2015)'
_computing_structure_solution 'SHELXT 2014/5 (Sheldrick, 2014)'
_diffrn_ambient_temperature 120
_diffrn_detector 'CMOS Area detector'
_diffrn_detector_area_resol_mean 10.24
_diffrn_detector_type 'Bruker Photon III CMOS Detector'
_diffrn_measured_fraction_theta_full 0.980
_diffrn_measured_fraction_theta_max 0.984
_diffrn_measurement_device 'k-geometry diffractometer'
_diffrn_measurement_device_type 'Bruker Venture Metaljet'
_diffrn_measurement_method '\w and \f scans'
_diffrn_radiation_collimation 'Focusing mirrors'
_diffrn_radiation_monochromator 'Helios MX Mirror Optics'
_diffrn_radiation_probe x-ray
_diffrn_radiation_type GaK\a
_diffrn_radiation_wavelength 1.34139
_diffrn_reflns_av_R_equivalents 0.0331
_diffrn_reflns_av_unetI/netI 0.0150
_diffrn_reflns_Laue_measured_fraction_full 0.980
_diffrn_reflns_Laue_measured_fraction_max 0.984
_diffrn_reflns_limit_h_max 16
_diffrn_reflns_limit_h_min -18
_diffrn_reflns_limit_k_max 18
_diffrn_reflns_limit_k_min -17
_diffrn_reflns_limit_l_max 8
_diffrn_reflns_limit_l_min -8
_diffrn_reflns_number 21453
_diffrn_reflns_point_group_measured_fraction_full 0.986
_diffrn_reflns_point_group_measured_fraction_max 0.989
_diffrn_reflns_theta_full 53.594
_diffrn_reflns_theta_max 60.538
_diffrn_reflns_theta_min 3.728
_diffrn_source 'Metal Jet'
_diffrn_source_current 2.86
_diffrn_source_power 0.199914
_diffrn_source_target Ga
_diffrn_source_type 'Gallium Liquid Metal Jet Source'
_diffrn_source_voltage 69.9
_exptl_absorpt_coefficient_mu 0.919
_exptl_absorpt_correction_T_max 0.7519
_exptl_absorpt_correction_T_min 0.6448
_exptl_absorpt_correction_type multi-scan
_exptl_absorpt_process_details
;
SADABS-2016/2 (Bruker,2016/2) was used for absorption correction.
wR2(int) was 0.0984 before and 0.0476 after correction.
The Ratio of minimum to maximum transmission is 0.8576.
The \l/2 correction factor is Not present.
;
_exptl_crystal_colour 'clear light colourless'
_exptl_crystal_colour_lustre clear
_exptl_crystal_colour_modifier light
_exptl_crystal_colour_primary colourless
_exptl_crystal_density_diffrn 1.621
_exptl_crystal_description fragment
_exptl_crystal_F_000 712
_exptl_crystal_recrystallization_method 'crystallized from Hexane/EtOAc 90:10 at 77 C'
_exptl_crystal_size_max 0.201
_exptl_crystal_size_mid 0.109
_exptl_crystal_size_min 0.085
_refine_diff_density_max 0.219
_refine_diff_density_min -0.198
_refine_diff_density_rms 0.036
_refine_ls_abs_structure_details
;
 Flack x determined using 644 quotients [(I+)-(I-)]/[(I+)+(I-)]
 (Parsons, Flack and Wagner, Acta Cryst. B69 (2013) 249-259).
;
_refine_ls_abs_structure_Flack 0.02(3)
_refine_ls_extinction_coef 0.008(3)
_refine_ls_extinction_expression Fc^*^=kFc[1+0.001xFc^2^\l^3^/sin(2\q)]^-1/4^
_refine_ls_extinction_method 'SHELXL-2016/6 (Sheldrick 2016)'
_refine_ls_goodness_of_fit_ref 1.064
_refine_ls_hydrogen_treatment mixed
_refine_ls_matrix_type full
_refine_ls_number_parameters 114
_refine_ls_number_reflns 1641
_refine_ls_number_restraints 0
_refine_ls_restrained_S_all 1.064
_refine_ls_R_factor_all 0.0301
_refine_ls_R_factor_gt 0.0299
_refine_ls_shift/su_max 0.000
_refine_ls_shift/su_mean 0.000
_refine_ls_structure_factor_coef Fsqd
_refine_ls_weighting_details 'w=1/[\s^2^(Fo^2^)+(0.0406P)^2^+0.4212P] where P=(Fo^2^+2Fc^2^)/3'
_refine_ls_weighting_scheme calc
_refine_ls_wR_factor_gt 0.0792
_refine_ls_wR_factor_ref 0.0794
_reflns_Friedel_coverage 0.663
_reflns_Friedel_fraction_full 0.996
_reflns_Friedel_fraction_max 0.997
_reflns_number_gt 1627
_reflns_number_total 1641
_reflns_threshold_expression 'I > 2\s(I)'
_cod_data_source_file d1cc04556c2.cif
_cod_data_source_block olev78
_cod_depositor_comments
;
The following automatic conversions were performed:

data item '_diffrn_radiation_probe' value 'X-ray' was changed to
'x-ray' in accordance with the
/home/data/users/saulius/crontab/automatic-downloads/rss-feeds/RSC/lib/dictionaries/cif_core.dic
dictionary named 'cif_core.dic' version 2.4.2 last updated on
2011-04-26.

Automatic conversion script
Id: cif_fix_values 7556 2019-12-06 15:28:31Z antanas 

 Adding full bibliography for 7129001--7129003.cif.
;
_cod_original_cell_volume 1443.65(6)
_cod_database_code 7129002
_shelx_shelxl_version_number 2016/6
_shelx_space_group_comment
;
The symmetry employed for this shelxl refinement is uniquely defined
by the following loop, which should always be used as a source of
symmetry information in preference to the above space-group names.
They are only intended as comments.
;
_shelx_estimated_absorpt_t_max 0.926
_shelx_estimated_absorpt_t_min 0.837
_olex2_refinement_description
;
1. Fixed Uiso
 At 1.2 times of:
  All C(H) groups
2.a Ternary CH refined with riding coordinates:
 C6(H6)
2.b Aromatic/amide H refined with riding coordinates:
 C2(H2), C3(H3), C4(H4)
;
_olex2_exptl_crystal_mounting_method 'mouned on a cryoloop'
_olex2_submission_original_sample_id SL-IV-173a
_olex2_submission_special_instructions 'No special instructions were received'

loop_
_space_group_symop_operation_xyz
'x, y, z'
'-x, -y, z'
'-y+1/2, x+1/2, z+1/2'
'y+1/2, -x+1/2, z+1/2'
'-x+1/2, y+1/2, -z+1/2'
'x+1/2, -y+1/2, -z+1/2'
'y, x, -z'
'-y, -x, -z'

loop_
_atom_site_label
_atom_site_type_symbol
_atom_site_fract_x
_atom_site_fract_y
_atom_site_fract_z
_atom_site_U_iso_or_equiv
_atom_site_adp_type
_atom_site_occupancy
_atom_site_site_symmetry_order
_atom_site_calc_flag
_atom_site_refinement_flags_posn
_atom_site_refinement_flags_adp
_atom_site_refinement_flags_occupancy
_atom_site_disorder_assembly
_atom_site_disorder_group
F1 F 0.78670(12) 0.58657(15) 0.5506(2) 0.0730(6) Uani 1 1 d . . . . .
F2 F 0.90887(8) 0.61113(9) 0.3853(2) 0.0391(3) Uani 1 1 d . . . . .
F3 F 0.87007(12) 0.47325(11) 0.4574(3) 0.0743(7) Uani 1 1 d . . . . .
O1 O 0.75713(10) 0.63588(10) 0.1542(3) 0.0398(4) Uani 1 1 d . . . . .
N1 N 0.62085(9) 0.52619(9) 0.2337(2) 0.0196(3) Uani 1 1 d . . . . .
C1 C 0.70160(11) 0.48338(11) 0.2327(2) 0.0208(3) Uani 1 1 d . . . . .
C2 C 0.71130(11) 0.38867(11) 0.2454(3) 0.0237(4) Uani 1 1 d . . . . .
H2 H 0.768916 0.361378 0.245040 0.028 Uiso 1 1 calc R U . . .
C3 C 0.63215(11) 0.33631(11) 0.2587(3) 0.0232(3) Uani 1 1 d . . . . .
H3 H 0.635859 0.272830 0.268428 0.028 Uiso 1 1 calc R U . . .
C4 C 0.54765(11) 0.37937(11) 0.2572(2) 0.0211(3) Uani 1 1 d . . . . .
H4 H 0.493889 0.345235 0.263834 0.025 Uiso 1 1 calc R U . . .
C5 C 0.54434(10) 0.47488(10) 0.2458(2) 0.0185(3) Uani 1 1 d . . . . .
C6 C 0.78354(11) 0.54764(12) 0.2117(3) 0.0234(4) Uani 1 1 d . . . . .
H6 H 0.824243 0.522688 0.110090 0.028 Uiso 1 1 calc R U . . .
C7 C 0.83710(15) 0.55430(15) 0.4025(3) 0.0369(5) Uani 1 1 d . . . . .
H1 H 0.701(2) 0.636(2) 0.172(5) 0.054(9) Uiso 1 1 d . . . . .

loop_
_atom_site_aniso_label
_atom_site_aniso_U_11
_atom_site_aniso_U_22
_atom_site_aniso_U_33
_atom_site_aniso_U_23
_atom_site_aniso_U_13
_atom_site_aniso_U_12
F1 0.0717(11) 0.1108(15) 0.0364(7) -0.0298(9) 0.0169(7) -0.0597(10)
F2 0.0299(6) 0.0418(7) 0.0455(7) 0.0026(5) -0.0085(5) -0.0159(5)
F3 0.0747(11) 0.0521(9) 0.0961(14) 0.0381(9) -0.0577(11) -0.0275(8)
O1 0.0248(7) 0.0254(7) 0.0692(11) 0.0140(7) -0.0056(7) -0.0047(5)
N1 0.0202(6) 0.0190(6) 0.0198(6) -0.0012(5) -0.0007(5) -0.0019(5)
C1 0.0214(7) 0.0216(8) 0.0193(7) -0.0025(6) 0.0001(6) -0.0014(6)
C2 0.0225(7) 0.0226(8) 0.0261(8) -0.0026(7) 0.0001(7) 0.0028(6)
C3 0.0278(8) 0.0170(7) 0.0248(7) -0.0007(7) -0.0011(7) -0.0005(6)
C4 0.0239(7) 0.0191(7) 0.0204(7) -0.0004(6) -0.0005(6) -0.0040(5)
C5 0.0207(7) 0.0189(7) 0.0159(6) -0.0008(5) -0.0003(6) -0.0016(6)
C6 0.0202(7) 0.0223(8) 0.0276(8) 0.0004(6) 0.0007(6) -0.0021(6)
C7 0.0369(10) 0.0385(11) 0.0353(10) 0.0050(8) -0.0073(8) -0.0166(8)

loop_
_atom_type_symbol
_atom_type_description
_atom_type_scat_dispersion_real
_atom_type_scat_dispersion_imag
_atom_type_scat_source
C C 0.0137 0.0057 'International Tables Vol C Tables 4.2.6.8 and 6.1.1.4'
H H 0.0000 0.0000 'International Tables Vol C Tables 4.2.6.8 and 6.1.1.4'
F F 0.0583 0.0400 'International Tables Vol C Tables 4.2.6.8 and 6.1.1.4'
N N 0.0241 0.0134 'International Tables Vol C Tables 4.2.6.8 and 6.1.1.4'
O O 0.0389 0.0241 'International Tables Vol C Tables 4.2.6.8 and 6.1.1.4'

loop_
_geom_angle_atom_site_label_1
_geom_angle_atom_site_label_2
_geom_angle_atom_site_label_3
_geom_angle
_geom_angle_site_symmetry_1
_geom_angle_site_symmetry_3
_geom_angle_publ_flag
C6 O1 H1 104(2) . . ?
C1 N1 C5 118.18(13) . . ?
N1 C1 C2 123.69(15) . . ?
N1 C1 C6 113.88(13) . . ?
C2 C1 C6 122.42(15) . . ?
C1 C2 H2 121.1 . . ?
C3 C2 C1 117.77(15) . . ?
C3 C2 H2 121.1 . . ?
C2 C3 H3 120.3 . . ?
C4 C3 C2 119.42(14) . . ?
C4 C3 H3 120.3 . . ?
C3 C4 H4 120.5 . . ?
C3 C4 C5 118.96(14) . . ?
C5 C4 H4 120.5 . . ?
N1 C5 C4 121.97(14) . . ?
N1 C5 C5 116.56(16) . 2_665 ?
C4 C5 C5 121.46(17) . 2_665 ?
O1 C6 C1 112.06(14) . . ?
O1 C6 H6 108.2 . . ?
O1 C6 C7 108.73(15) . . ?
C1 C6 H6 108.2 . . ?
C7 C6 C1 111.33(15) . . ?
C7 C6 H6 108.2 . . ?
F1 C7 F2 106.16(17) . . ?
F1 C7 C6 112.50(18) . . ?
F2 C7 C6 111.60(16) . . ?
F3 C7 F1 107.6(2) . . ?
F3 C7 F2 106.97(17) . . ?
F3 C7 C6 111.66(18) . . ?

loop_
_geom_bond_atom_site_label_1
_geom_bond_atom_site_label_2
_geom_bond_distance
_geom_bond_site_symmetry_2
_geom_bond_publ_flag
F1 C7 1.331(3) . ?
F2 C7 1.341(2) . ?
F3 C7 1.330(3) . ?
O1 C6 1.399(2) . ?
O1 H1 0.83(3) . ?
N1 C1 1.333(2) . ?
N1 C5 1.3464(19) . ?
C1 C2 1.392(2) . ?
C1 C6 1.526(2) . ?
C2 H2 0.9300 . ?
C2 C3 1.387(2) . ?
C3 H3 0.9300 . ?
C3 C4 1.384(2) . ?
C4 H4 0.9300 . ?
C4 C5 1.396(2) . ?
C5 C5 1.487(3) 2_665 ?
C6 H6 0.9800 . ?
C6 C7 1.515(3) . ?

loop_
_geom_hbond_atom_site_label_D
_geom_hbond_atom_site_label_H
_geom_hbond_atom_site_label_A
_geom_hbond_distance_DH
_geom_hbond_distance_HA
_geom_hbond_distance_DA
_geom_hbond_angle_DHA
_geom_hbond_site_symmetry_A
O1 H1 N1 0.83(3) 2.03(3) 2.6083(19) 126(3) .

loop_
_geom_torsion_atom_site_label_1
_geom_torsion_atom_site_label_2
_geom_torsion_atom_site_label_3
_geom_torsion_atom_site_label_4
_geom_torsion
_geom_torsion_site_symmetry_1
_geom_torsion_site_symmetry_2
_geom_torsion_site_symmetry_3
_geom_torsion_site_symmetry_4
_geom_torsion_publ_flag
O1 C6 C7 F1 63.5(2) . . . . ?
O1 C6 C7 F2 -55.7(2) . . . . ?
O1 C6 C7 F3 -175.34(17) . . . . ?
N1 C1 C2 C3 0.4(3) . . . . ?
N1 C1 C6 O1 -13.3(2) . . . . ?
N1 C1 C6 C7 108.77(18) . . . . ?
C1 N1 C5 C4 0.1(2) . . . . ?
C1 N1 C5 C5 -179.80(11) . . . 2_665 ?
C1 C2 C3 C4 0.5(2) . . . . ?
C1 C6 C7 F1 -60.4(2) . . . . ?
C1 C6 C7 F2 -179.61(16) . . . . ?
C1 C6 C7 F3 60.7(2) . . . . ?
C2 C1 C6 O1 165.49(16) . . . . ?
C2 C1 C6 C7 -72.5(2) . . . . ?
C2 C3 C4 C5 -1.1(2) . . . . ?
C3 C4 C5 N1 0.8(2) . . . . ?
C3 C4 C5 C5 -179.35(11) . . . 2_665 ?
C5 N1 C1 C2 -0.7(3) . . . . ?
C5 N1 C1 C6 178.06(14) . . . . ?
C6 C1 C2 C3 -178.23(16) . . . . ?
